data_1542319
loop_
_publ_author_name
'Gong, Yun-Nan'
'Ouyang, Ting'
'He, Chun-Ting'
'Lu, Tong-Bu'

_publ_section_title
;
 Photoinduced water oxidation by an organic ligand incorporated into the
 framework of a stable metal--organic framework
;
_journal_issue 2
_journal_name_full 'Chem. Sci.'
_journal_page_first 1070
_journal_paper_doi 10.1039/C5SC02679B
_journal_volume 7
_journal_year 2016
_chemical_formula_moiety 'C21 H9 O6 La1, (H2 O), (C3 H8 N O), (H2 O)'
_chemical_formula_sum 'C24 H20 La N O9'
_chemical_formula_weight 605.32
_chemical_name_systematic
; 
 ? 
;
_space_group_IT_number 9
_symmetry_cell_setting monoclinic
_symmetry_space_group_name_Hall 'C -2yc'
_symmetry_space_group_name_H-M 'C 1 c 1'
_atom_sites_solution_hydrogens geom
_atom_sites_solution_primary direct
_atom_sites_solution_secondary difmap
_audit_creation_method SHELXL-97
_audit_update_record
;
2015-07-23 deposited with the CCDC.
2015-11-02 downloaded from the CCDC.
;
_cell_angle_alpha 90.00
_cell_angle_beta 92.319(2)
_cell_angle_gamma 90.00
_cell_formula_units_Z 4
_cell_length_a 18.4394(5)
_cell_length_b 13.7828(3)
_cell_length_c 8.1160(2)
_cell_measurement_temperature 150(2)
_cell_volume 2060.96(9)
_computing_cell_refinement
;
CrysAlisPro, Agilent Technologies,
Version 1.171.36.28 (release 01-02-2013 CrysAlis171 .NET)
(compiled Feb  1 2013,16:14:44)
;
_computing_data_collection
;
CrysAlisPro, Agilent Technologies,
Version 1.171.36.28 (release 01-02-2013 CrysAlis171 .NET)
(compiled Feb  1 2013,16:14:44)
;
_computing_data_reduction
;
CrysAlisPro, Agilent Technologies,
Version 1.171.36.28 (release 01-02-2013 CrysAlis171 .NET)
(compiled Feb  1 2013,16:14:44)
;
_computing_structure_refinement 'SHELXL-97 (Sheldrick, 1997)'
_computing_structure_solution 'SHELXS-97 (Sheldrick, 1990)'
_diffrn_ambient_temperature 150(2)
_diffrn_measured_fraction_theta_full 0.999
_diffrn_measured_fraction_theta_max 0.999
_diffrn_measurement_device_type 'CCD area detector'
_diffrn_measurement_method 'phi and omega scans'
_diffrn_radiation_monochromator graphite
_diffrn_radiation_source 'fine-focus sealed tube'
_diffrn_radiation_type CuK\a
_diffrn_radiation_wavelength 1.54178
_diffrn_reflns_av_R_equivalents 0.0421
_diffrn_reflns_av_sigmaI/netI 0.0478
_diffrn_reflns_limit_h_max 21
_diffrn_reflns_limit_h_min -21
_diffrn_reflns_limit_k_max 15
_diffrn_reflns_limit_k_min -16
_diffrn_reflns_limit_l_max 9
_diffrn_reflns_limit_l_min -5
_diffrn_reflns_number 5354
_diffrn_reflns_theta_full 66.84
_diffrn_reflns_theta_max 66.84
_diffrn_reflns_theta_min 4.01
_exptl_absorpt_coefficient_mu 16.366
_exptl_absorpt_correction_T_max 0.3543
_exptl_absorpt_correction_T_min 0.2441
_exptl_absorpt_correction_type multi-scan
_exptl_absorpt_process_details sadabs
_exptl_crystal_colour colorless
_exptl_crystal_density_diffrn 1.657
_exptl_crystal_density_method 'not measured'
_exptl_crystal_description block
_exptl_crystal_F_000 1000
_exptl_crystal_size_max 0.12
_exptl_crystal_size_mid 0.11
_exptl_crystal_size_min 0.08
_platon_squeeze_details
;
One DMF and one water molecules are highly disordered. 
Therefore, the SQUEEZE routine of PLATON was applied.
The final formula was calculated from the TGA combined 
with elemental analysis data.

;
_refine_diff_density_max 1.965
_refine_diff_density_min -0.946
_refine_diff_density_rms 0.130
_refine_ls_abs_structure_details 'Flack H D (1983), Acta Cryst. A39, 876-881'
_refine_ls_abs_structure_Flack 0.021(7)
_refine_ls_extinction_method none
_refine_ls_goodness_of_fit_ref 1.077
_refine_ls_hydrogen_treatment constr
_refine_ls_matrix_type full
_refine_ls_number_parameters 256
_refine_ls_number_reflns 2453
_refine_ls_number_restraints 17
_refine_ls_restrained_S_all 1.073
_refine_ls_R_factor_all 0.0373
_refine_ls_R_factor_gt 0.0356
_refine_ls_shift/su_max 0.001
_refine_ls_shift/su_mean 0.000
_refine_ls_structure_factor_coef Fsqd
_refine_ls_weighting_details 'calc w=1/[\s^2^(Fo^2^)+(0.0634P)^2^+0.0000P] where P=(Fo^2^+2Fc^2^)/3'
_refine_ls_weighting_scheme calc
_refine_ls_wR_factor_gt 0.0903
_refine_ls_wR_factor_ref 0.0917
_reflns_number_gt 2350
_reflns_number_total 2453
_reflns_threshold_expression >2sigma(I)
_cod_data_source_file c5sc02679b2.cif
_cod_data_source_block 1
_cod_depositor_comments
;
The following automatic conversions were performed:

'_symmetry_cell_setting' value 'Monoclinic' changed to 'monoclinic'
according to
/usr/data/users/saulius/crontab/automatic-downloads/rss-feeds/RSC/lib/dictionaries/cif_core.dic
dictionary named 'cif_core.dic' version 2.4.2 from 2011-04-26.

Automatic conversion script
Id: cif_fix_values 4268 2015-11-12 08:31:59Z antanas 
;
_cod_original_sg_symbol_H-M Cc
_cod_original_formula_sum 'C24 H20 N O9 La'
_cod_database_code 1542319

loop_
_symmetry_equiv_pos_as_xyz
'x, y, z'
'x, -y, z+1/2'
'x+1/2, y+1/2, z'
'x+1/2, -y+1/2, z+1/2'

loop_
_atom_site_label
_atom_site_type_symbol
_atom_site_fract_x
_atom_site_fract_y
_atom_site_fract_z
_atom_site_U_iso_or_equiv
_atom_site_adp_type
_atom_site_occupancy
_atom_site_symmetry_multiplicity
_atom_site_calc_flag
_atom_site_refinement_flags
C1 C 0.6300(4) 0.5571(5) 0.4824(9) 0.0114(14) Uani 1 1 d .
La1 La 0.50125(3) 0.51709(2) 0.25533(4) 0.01050(14) Uani 1 1 d .
O1 O 0.5901(3) 0.4829(4) 0.5137(8) 0.0151(12) Uani 1 1 d .
O1W O 0.3636(3) 0.5503(5) 0.2506(7) 0.0204(12) Uani 1 1 d D
H1W H 0.3492 0.5426 0.3454 0.031 Uiso 1 1 d RD
H2W H 0.3317 0.5349 0.1803 0.031 Uiso 1 1 d RD
C2 C 0.6985(4) 0.5724(6) 0.5863(9) 0.0146(15) Uani 1 1 d .
O2 O 0.6136(3) 0.6134(4) 0.3671(6) 0.0156(11) Uani 1 1 d .
C3 C 0.7356(4) 0.4930(6) 0.6502(10) 0.0130(15) Uani 1 1 d .
H3 H 0.7172 0.4311 0.6298 0.016 Uiso 1 1 calc R
O3 O 0.9427(3) 0.0895(4) 0.9624(7) 0.0168(11) Uani 1 1 d .
C4 C 0.8009(4) 0.5038(6) 0.7458(11) 0.0162(16) Uani 1 1 d .
O4 O 0.9924(3) 0.1877(4) 1.1499(7) 0.0173(12) Uani 1 1 d .
C5 C 0.8412(4) 0.4202(6) 0.8083(10) 0.0141(15) Uani 1 1 d .
O5 O 1.0419(3) 0.8334(4) 1.2080(6) 0.0144(11) Uani 1 1 d .
C6 C 0.8210(4) 0.3254(6) 0.7693(10) 0.0160(16) Uani 1 1 d .
H6 H 0.7810 0.3164 0.6972 0.019 Uiso 1 1 calc R
O6 O 0.9630(3) 0.8930(4) 1.0206(6) 0.0130(11) Uani 1 1 d .
C7 C 0.8560(4) 0.2445(6) 0.8302(10) 0.0183(16) Uani 1 1 d .
H7 H 0.8408 0.1825 0.7998 0.022 Uiso 1 1 calc R
C8 C 0.9163(4) 0.2589(5) 0.9410(9) 0.0123(14) Uani 1 1 d .
C9 C 0.9528(4) 0.1737(5) 1.0208(9) 0.0128(15) Uani 1 1 d .
C10 C 0.9388(4) 0.3505(6) 0.9802(9) 0.0149(16) Uani 1 1 d .
H10 H 0.9785 0.3586 1.0535 0.018 Uiso 1 1 calc R
C11 C 0.9039(4) 0.4334(5) 0.9131(9) 0.0094(10) Uani 1 1 d U
C12 C 0.9313(4) 0.5315(5) 0.9492(11) 0.0138(16) Uani 1 1 d .
C13 C 0.9938(4) 0.5482(6) 1.0495(11) 0.0176(16) Uani 1 1 d .
H13 H 1.0206 0.4953 1.0887 0.021 Uiso 1 1 calc R
C14 C 1.0165(4) 0.6390(6) 1.0911(10) 0.0167(16) Uani 1 1 d .
H14 H 1.0581 0.6473 1.1582 0.020 Uiso 1 1 calc R
C15 C 0.9773(4) 0.7203(5) 1.0333(9) 0.0129(14) Uani 1 1 d .
C16 C 0.9960(4) 0.8204(5) 1.0914(9) 0.0127(15) Uani 1 1 d .
C17 C 0.9177(4) 0.7075(6) 0.9299(10) 0.0182(17) Uani 1 1 d .
H17 H 0.8930 0.7614 0.8876 0.022 Uiso 1 1 calc R
C18 C 0.8932(4) 0.6130(6) 0.8865(9) 0.0141(15) Uani 1 1 d .
C19 C 0.8273(4) 0.6016(5) 0.7812(9) 0.0094(10) Uani 1 1 d U
C20 C 0.7892(5) 0.6789(6) 0.7094(10) 0.0203(17) Uani 1 1 d .
H20 H 0.8068 0.7415 0.7260 0.024 Uiso 1 1 calc R
C21 C 0.7254(4) 0.6658(6) 0.6131(10) 0.0164(16) Uani 1 1 d .
H21 H 0.7010 0.7191 0.5674 0.020 Uiso 1 1 calc R

loop_
_atom_site_aniso_label
_atom_site_aniso_U_11
_atom_site_aniso_U_22
_atom_site_aniso_U_33
_atom_site_aniso_U_23
_atom_site_aniso_U_13
_atom_site_aniso_U_12
C1 0.014(3) 0.008(3) 0.012(4) -0.002(3) -0.001(3) -0.001(3)
La1 0.01389(19) 0.00647(19) 0.0108(2) -0.0005(3) -0.00374(12) 0.0000(3)
O1 0.017(3) 0.007(3) 0.022(3) -0.001(2) -0.005(2) 0.000(2)
O1W 0.014(3) 0.029(3) 0.018(3) -0.002(3) -0.005(2) -0.004(2)
C2 0.011(3) 0.019(4) 0.013(4) 0.004(3) -0.002(3) 0.000(3)
O2 0.017(3) 0.016(3) 0.013(3) 0.004(2) -0.007(2) -0.003(2)
C3 0.017(4) 0.008(3) 0.013(4) -0.002(3) 0.000(3) 0.001(3)
O3 0.020(3) 0.011(3) 0.019(3) -0.002(2) -0.002(2) 0.003(2)
C4 0.015(4) 0.018(4) 0.016(4) 0.002(3) -0.001(3) 0.004(3)
O4 0.025(3) 0.008(3) 0.018(3) 0.001(2) -0.011(2) -0.001(2)
C5 0.012(3) 0.011(4) 0.020(4) 0.002(3) 0.006(3) 0.000(3)
O5 0.019(3) 0.008(2) 0.015(3) -0.001(2) -0.004(2) 0.001(2)
C6 0.011(3) 0.018(4) 0.018(4) 0.002(3) -0.009(3) 0.001(3)
O6 0.017(3) 0.009(2) 0.013(3) 0.001(2) -0.003(2) 0.001(2)
C7 0.025(4) 0.008(4) 0.021(4) 0.002(3) -0.002(3) -0.002(3)
C8 0.014(3) 0.011(4) 0.011(4) 0.003(3) -0.001(3) 0.002(3)
C9 0.009(3) 0.010(4) 0.019(4) 0.000(3) -0.002(3) 0.000(3)
C10 0.019(4) 0.016(4) 0.009(3) 0.003(3) -0.010(3) 0.001(3)
C11 0.008(2) 0.011(3) 0.010(2) 0.0011(19) 0.0027(19) 0.0036(19)
C12 0.012(4) 0.010(4) 0.019(4) -0.001(3) 0.003(3) 0.003(3)
C13 0.021(4) 0.007(3) 0.024(4) 0.000(3) -0.004(3) 0.003(3)
C14 0.012(4) 0.016(4) 0.021(4) -0.001(3) -0.004(3) -0.001(3)
C15 0.015(3) 0.011(4) 0.013(4) 0.001(3) -0.002(3) -0.002(3)
C16 0.012(3) 0.015(4) 0.011(4) 0.001(3) 0.004(3) 0.002(3)
C17 0.022(4) 0.014(4) 0.018(4) -0.001(3) 0.000(3) 0.003(3)
C18 0.011(3) 0.019(4) 0.012(4) 0.000(3) -0.007(3) -0.002(3)
C19 0.008(2) 0.011(3) 0.010(2) 0.0011(19) 0.0027(19) 0.0036(19)
C20 0.030(4) 0.007(4) 0.023(4) 0.005(3) -0.012(4) -0.003(3)
C21 0.010(3) 0.019(4) 0.020(4) 0.006(3) -0.002(3) 0.000(3)

loop_
_atom_type_symbol
_atom_type_description
_atom_type_scat_dispersion_real
_atom_type_scat_dispersion_imag
_atom_type_scat_source
C C 0.0181 0.0091 'International Tables Vol C Tables 4.2.6.8 and 6.1.1.4'
H H 0.0000 0.0000 'International Tables Vol C Tables 4.2.6.8 and 6.1.1.4'
O O 0.0492 0.0322 'International Tables Vol C Tables 4.2.6.8 and 6.1.1.4'
La La -1.4094 9.0376 'International Tables Vol C Tables 4.2.6.8 and 6.1.1.4'

loop_
_geom_angle_atom_site_label_1
_geom_angle_atom_site_label_2
_geom_angle_atom_site_label_3
_geom_angle
_geom_angle_site_symmetry_1
_geom_angle_site_symmetry_3
O2 C1 O1 121.3(7) . .
O2 C1 C2 120.4(7) . .
O1 C1 C2 118.2(7) . .
O2 C1 La1 59.4(4) . .
O1 C1 La1 62.1(4) . .
C2 C1 La1 175.1(5) . .
O4 La1 O3 138.97(18) 3_454 4_454
O4 La1 O1W 77.14(19) 3_454 .
O3 La1 O1W 70.36(19) 4_454 .
O4 La1 O2 71.29(17) 3_454 .
O3 La1 O2 115.14(17) 4_454 .
O1W La1 O2 133.35(18) . .
O4 La1 O1 77.13(17) 3_454 2_564
O3 La1 O1 143.60(17) 4_454 2_564
O1W La1 O1 129.59(18) . 2_564
O2 La1 O1 75.25(17) . 2_564
O4 La1 O6 79.59(17) 3_454 4_464
O3 La1 O6 65.62(17) 4_454 4_464
O1W La1 O6 68.21(17) . 4_464
O2 La1 O6 72.93(16) . 4_464
O1 La1 O6 145.17(16) 2_564 4_464
O4 La1 O6 110.54(17) 3_454 3_444
O3 La1 O6 89.66(17) 4_454 3_444
O1W La1 O6 82.54(17) . 3_444
O2 La1 O6 140.51(16) . 3_444
O1 La1 O6 67.30(17) 2_564 3_444
O6 La1 O6 146.4(2) 4_464 3_444
O4 La1 O1 117.83(16) 3_454 .
O3 La1 O1 68.59(18) 4_454 .
O1W La1 O1 128.33(19) . .
O2 La1 O1 49.82(16) . .
O1 La1 O1 102.01(19) 2_564 .
O6 La1 O1 67.07(17) 4_464 .
O6 La1 O1 126.51(16) 3_444 .
O4 La1 O5 148.77(17) 3_454 3_444
O3 La1 O5 70.85(17) 4_454 3_444
O1W La1 O5 116.59(18) . 3_444
O2 La1 O5 108.10(16) . 3_444
O1 La1 O5 72.77(16) 2_564 3_444
O6 La1 O5 131.00(16) 4_464 3_444
O6 La1 O5 49.41(16) 3_444 3_444
O1 La1 O5 77.13(16) . 3_444
O4 La1 O3 49.32(17) 3_454 3_454
O3 La1 O3 128.7(2) 4_454 3_454
O1W La1 O3 64.65(18) . 3_454
O2 La1 O3 113.31(16) . 3_454
O1 La1 O3 65.63(17) 2_564 3_454
O6 La1 O3 115.49(16) 4_464 3_454
O6 La1 O3 61.83(16) 3_444 3_454
O1 La1 O3 162.60(17) . 3_454
O5 La1 O3 108.74(16) 3_444 3_454
O4 La1 C9 24.69(19) 3_454 3_454
O3 La1 C9 136.34(18) 4_454 3_454
O1W La1 C9 66.0(2) . 3_454
O2 La1 C9 93.83(18) . 3_454
O1 La1 C9 72.64(18) 2_564 3_454
O6 La1 C9 95.65(17) 4_464 3_454
O6 La1 C9 86.82(19) 3_444 3_454
O1 La1 C9 142.28(18) . 3_454
O5 La1 C9 132.13(18) 3_444 3_454
O3 La1 C9 25.00(19) 3_454 3_454
O4 La1 C1 94.37(19) 3_454 .
O3 La1 C1 92.73(19) 4_454 .
O1W La1 C1 137.00(19) . .
O2 La1 C1 24.35(19) . .
O1 La1 C1 87.50(18) 2_564 .
O6 La1 C1 68.79(18) 4_464 .
O6 La1 C1 138.26(18) 3_444 .
O1 La1 C1 25.5(2) . .
O5 La1 C1 92.48(18) 3_444 .
O3 La1 C1 137.41(19) 3_454 .
C9 La1 C1 117.8(2) 3_454 .
C1 O1 La1 121.9(5) . 2_565
C1 O1 La1 92.4(4) . .
La1 O1 La1 102.00(19) 2_565 .
La1 O1W H1W 108.2 . .
La1 O1W H2W 129.4 . .
H1W O1W H2W 111.1 . .
C3 C2 C21 120.4(7) . .
C3 C2 C1 119.4(7) . .
C21 C2 C1 120.1(7) . .
C1 O2 La1 96.3(4) . .
C2 C3 C4 121.4(7) . .
C2 C3 H3 119.3 . .
C4 C3 H3 119.3 . .
C9 O3 La1 136.7(5) . 4
C9 O3 La1 87.8(4) . 3_546
La1 O3 La1 101.60(18) 4 3_546
C3 C4 C5 121.4(8) . .
C3 C4 C19 118.4(7) . .
C5 C4 C19 120.2(7) . .
C9 O4 La1 99.6(4) . 3_546
C6 C5 C11 117.5(7) . .
C6 C5 C4 122.5(7) . .
C11 C5 C4 120.0(7) . .
C16 O5 La1 93.4(4) . 3_556
C7 C6 C5 124.3(7) . .
C7 C6 H6 117.9 . .
C5 C6 H6 117.9 . .
C16 O6 La1 126.7(4) . 4_565
C16 O6 La1 94.2(4) . 3_556
La1 O6 La1 102.41(17) 4_565 3_556
C6 C7 C8 117.5(7) . .
C6 C7 H7 121.2 . .
C8 C7 H7 121.2 . .
C10 C8 C7 120.1(7) . .
C10 C8 C9 120.1(7) . .
C7 C8 C9 119.7(7) . .
O3 C9 O4 121.4(7) . .
O3 C9 C8 120.2(7) . .
O4 C9 C8 118.4(6) . .
O3 C9 La1 67.2(4) . 3_546
O4 C9 La1 55.7(4) . 3_546
C8 C9 La1 164.7(5) . 3_546
C8 C10 C11 122.1(7) . .
C8 C10 H10 119.0 . .
C11 C10 H10 119.0 . .
C10 C11 C5 118.4(7) . .
C10 C11 C12 121.4(7) . .
C5 C11 C12 120.2(7) . .
C13 C12 C18 117.7(7) . .
C13 C12 C11 122.3(7) . .
C18 C12 C11 119.9(7) . .
C14 C13 C12 122.2(7) . .
C14 C13 H13 118.9 . .
C12 C13 H13 118.9 . .
C13 C14 C15 120.2(7) . .
C13 C14 H14 119.9 . .
C15 C14 H14 119.9 . .
C17 C15 C14 119.5(7) . .
C17 C15 C16 118.8(7) . .
C14 C15 C16 121.5(7) . .
O5 C16 O6 120.9(7) . .
O5 C16 C15 120.6(7) . .
O6 C16 C15 118.4(6) . .
O5 C16 La1 62.0(4) . 3_556
O6 C16 La1 60.5(4) . 3_556
C15 C16 La1 166.2(5) . 3_556
C15 C17 C18 120.7(7) . .
C15 C17 H17 119.6 . .
C18 C17 H17 119.6 . .
C12 C18 C17 119.5(7) . .
C12 C18 C19 121.0(7) . .
C17 C18 C19 119.5(7) . .
C20 C19 C4 117.8(7) . .
C20 C19 C18 123.7(7) . .
C4 C19 C18 118.5(7) . .
C19 C20 C21 122.4(7) . .
C19 C20 H20 118.8 . .
C21 C20 H20 118.8 . .
C2 C21 C20 119.5(7) . .
C2 C21 H21 120.3 . .
C20 C21 H21 120.3 . .

loop_
_geom_bond_atom_site_label_1
_geom_bond_atom_site_label_2
_geom_bond_distance
_geom_bond_site_symmetry_2
C1 O2 1.243(9) .
C1 O1 1.291(10) .
C1 C2 1.505(10) .
C1 La1 2.997(7) .
La1 O4 2.506(5) 3_454
La1 O3 2.509(5) 4_454
La1 O1W 2.578(5) .
La1 O2 2.594(5) .
La1 O1 2.606(6) 2_564
La1 O6 2.606(5) 4_464
La1 O6 2.635(5) 3_444
La1 O1 2.651(6) .
La1 O5 2.672(5) 3_444
La1 O3 2.758(6) 3_454
La1 C9 2.991(8) 3_454
O1 La1 2.606(6) 2_565
O1W H1W 0.8308 .
O1W H2W 0.8300 .
C2 C3 1.380(11) .
C2 C21 1.393(11) .
C3 C4 1.413(12) .
C3 H3 0.9300 .
O3 C9 1.265(10) .
O3 La1 2.509(5) 4
O3 La1 2.758(6) 3_546
C4 C5 1.452(11) .
C4 C19 1.459(11) .
O4 C9 1.267(9) .
O4 La1 2.506(5) 3_546
C5 C6 1.391(11) .
C5 C11 1.419(11) .
O5 C16 1.257(9) .
O5 La1 2.672(5) 3_556
C6 C7 1.371(11) .
C6 H6 0.9300 .
O6 C16 1.293(9) .
O6 La1 2.606(5) 4_565
O6 La1 2.635(5) 3_556
C7 C8 1.415(12) .
C7 H7 0.9300 .
C8 C10 1.363(12) .
C8 C9 1.488(10) .
C9 La1 2.991(8) 3_546
C10 C11 1.410(11) .
C10 H10 0.9300 .
C11 C12 1.468(11) .
C12 C13 1.402(12) .
C12 C18 1.410(11) .
C13 C14 1.358(12) .
C13 H13 0.9300 .
C14 C15 1.404(11) .
C14 H14 0.9300 .
C15 C17 1.367(11) .
C15 C16 1.493(11) .
C16 La1 3.020(8) 3_556
C17 C18 1.419(11) .
C17 H17 0.9300 .
C18 C19 1.465(10) .
C19 C20 1.390(11) .
C20 C21 1.398(11) .
C20 H20 0.9300 .
C21 H21 0.9300 .

loop_
_geom_torsion_atom_site_label_1
_geom_torsion_atom_site_label_2
_geom_torsion_atom_site_label_3
_geom_torsion_atom_site_label_4
_geom_torsion
_geom_torsion_site_symmetry_1
_geom_torsion_site_symmetry_4
O2 C1 La1 O4 -18.3(4) . 3_454
O1 C1 La1 O4 158.0(4) . 3_454
C2 C1 La1 O4 -107(6) . 3_454
O2 C1 La1 O3 -157.9(4) . 4_454
O1 C1 La1 O3 18.4(4) . 4_454
C2 C1 La1 O3 113(6) . 4_454
O2 C1 La1 O1W -94.1(5) . .
O1 C1 La1 O1W 82.2(5) . .
C2 C1 La1 O1W 177(6) . .
O1 C1 La1 O2 176.3(7) . .
C2 C1 La1 O2 -89(6) . .
O2 C1 La1 O1 58.6(4) . 2_564
O1 C1 La1 O1 -125.1(4) . 2_564
C2 C1 La1 O1 -30(6) . 2_564
O2 C1 La1 O6 -95.4(4) . 4_464
O1 C1 La1 O6 80.9(4) . 4_464
C2 C1 La1 O6 176(6) . 4_464
O2 C1 La1 O6 109.6(4) . 3_444
O1 C1 La1 O6 -74.1(5) . 3_444
C2 C1 La1 O6 21(6) . 3_444
O2 C1 La1 O1 -176.3(7) . .
C2 C1 La1 O1 95(6) . .
O2 C1 La1 O5 131.2(4) . 3_444
O1 C1 La1 O5 -52.5(4) . 3_444
C2 C1 La1 O5 42(6) . 3_444
O2 C1 La1 O3 9.7(6) . 3_454
O1 C1 La1 O3 -174.0(4) . 3_454
C2 C1 La1 O3 -79(6) . 3_454
O2 C1 La1 C9 -10.3(5) . 3_454
O1 C1 La1 C9 166.0(4) . 3_454
C2 C1 La1 C9 -99(6) . 3_454
O2 C1 O1 La1 -102.0(7) . 2_565
C2 C1 O1 La1 79.9(7) . 2_565
La1 C1 O1 La1 -105.7(4) . 2_565
O2 C1 O1 La1 3.7(7) . .
C2 C1 O1 La1 -174.4(6) . .
O4 La1 O1 C1 -25.0(5) 3_454 .
O3 La1 O1 C1 -160.2(5) 4_454 .
O1W La1 O1 C1 -120.5(4) . .
O2 La1 O1 C1 -2.0(4) . .
O1 La1 O1 C1 56.7(4) 2_564 .
O6 La1 O1 C1 -88.5(4) 4_464 .
O6 La1 O1 C1 127.2(4) 3_444 .
O5 La1 O1 C1 125.6(5) 3_444 .
O3 La1 O1 C1 13.7(8) 3_454 .
C9 La1 O1 C1 -20.4(6) 3_454 .
O4 La1 O1 La1 98.3(2) 3_454 2_565
O3 La1 O1 La1 -36.86(17) 4_454 2_565
O1W La1 O1 La1 2.8(3) . 2_565
O2 La1 O1 La1 121.3(3) . 2_565
O1 La1 O1 La1 180.0(2) 2_564 2_565
O6 La1 O1 La1 34.75(16) 4_464 2_565
O6 La1 O1 La1 -109.51(19) 3_444 2_565
O5 La1 O1 La1 -111.09(19) 3_444 2_565
O3 La1 O1 La1 137.0(5) 3_454 2_565
C9 La1 O1 La1 102.9(3) 3_454 2_565
C1 La1 O1 La1 123.3(5) . 2_565
O2 C1 C2 C3 -147.0(7) . .
O1 C1 C2 C3 31.1(10) . .
La1 C1 C2 C3 -61(6) . .
O2 C1 C2 C21 30.9(10) . .
O1 C1 C2 C21 -150.9(7) . .
La1 C1 C2 C21 117(6) . .
O1 C1 O2 La1 -3.8(8) . .
C2 C1 O2 La1 174.3(6) . .
O4 La1 O2 C1 160.7(5) 3_454 .
O3 La1 O2 C1 24.6(5) 4_454 .
O1W La1 O2 C1 110.7(5) . .
O1 La1 O2 C1 -118.2(5) 2_564 .
O6 La1 O2 C1 76.2(4) 4_464 .
O6 La1 O2 C1 -99.4(5) 3_444 .
O1 La1 O2 C1 2.1(4) . .
O5 La1 O2 C1 -52.3(5) 3_444 .
O3 La1 O2 C1 -172.9(4) 3_454 .
C9 La1 O2 C1 170.9(4) 3_454 .
C21 C2 C3 C4 0.9(12) . .
C1 C2 C3 C4 178.8(7) . .
C2 C3 C4 C5 -177.9(7) . .
C2 C3 C4 C19 2.2(12) . .
C3 C4 C5 C6 4.4(12) . .
C19 C4 C5 C6 -175.7(7) . .
C3 C4 C5 C11 -175.8(7) . .
C19 C4 C5 C11 4.1(11) . .
C11 C5 C6 C7 2.5(12) . .
C4 C5 C6 C7 -177.7(8) . .
C5 C6 C7 C8 0.6(12) . .
C6 C7 C8 C10 -1.8(11) . .
C6 C7 C8 C9 175.3(7) . .
La1 O3 C9 O4 -91.4(9) 4 .
La1 O3 C9 O4 13.2(7) 3_546 .
La1 O3 C9 C8 90.4(8) 4 .
La1 O3 C9 C8 -165.0(6) 3_546 .
La1 O3 C9 La1 -104.7(6) 4 3_546
La1 O4 C9 O3 -14.8(8) 3_546 .
La1 O4 C9 C8 163.4(6) 3_546 .
C10 C8 C9 O3 -165.6(7) . .
C7 C8 C9 O3 17.2(11) . .
C10 C8 C9 O4 16.1(10) . .
C7 C8 C9 O4 -161.0(7) . .
C10 C8 C9 La1 79(2) . 3_546
C7 C8 C9 La1 -97.9(19) . 3_546
C7 C8 C10 C11 -0.1(12) . .
C9 C8 C10 C11 -177.3(7) . .
C8 C10 C11 C5 3.3(11) . .
C8 C10 C11 C12 -176.5(7) . .
C6 C5 C11 C10 -4.3(10) . .
C4 C5 C11 C10 175.8(7) . .
C6 C5 C11 C12 175.5(7) . .
C4 C5 C11 C12 -4.3(10) . .
C10 C11 C12 C13 1.0(11) . .
C5 C11 C12 C13 -178.8(7) . .
C10 C11 C12 C18 -177.0(7) . .
C5 C11 C12 C18 3.2(11) . .
C18 C12 C13 C14 2.3(13) . .
C11 C12 C13 C14 -175.8(8) . .
C12 C13 C14 C15 -0.2(13) . .
C13 C14 C15 C17 -2.4(12) . .
C13 C14 C15 C16 173.2(8) . .
La1 O5 C16 O6 14.5(7) 3_556 .
La1 O5 C16 C15 -164.5(6) 3_556 .
La1 O6 C16 O5 94.2(7) 4_565 .
La1 O6 C16 O5 -14.7(7) 3_556 .
La1 O6 C16 C15 -86.8(7) 4_565 .
La1 O6 C16 C15 164.3(6) 3_556 .
La1 O6 C16 La1 108.9(4) 4_565 3_556
C17 C15 C16 O5 167.3(7) . .
C14 C15 C16 O5 -8.3(11) . .
C17 C15 C16 O6 -11.7(10) . .
C14 C15 C16 O6 172.7(7) . .
C17 C15 C16 La1 70(2) . 3_556
C14 C15 C16 La1 -106(2) . 3_556
C14 C15 C17 C18 2.9(11) . .
C16 C15 C17 C18 -172.8(7) . .
C13 C12 C18 C17 -1.8(11) . .
C11 C12 C18 C17 176.4(7) . .
C13 C12 C18 C19 -179.9(7) . .
C11 C12 C18 C19 -1.8(11) . .
C15 C17 C18 C12 -0.8(11) . .
C15 C17 C18 C19 177.4(7) . .
C3 C4 C19 C20 -4.2(11) . .
C5 C4 C19 C20 175.9(7) . .
C3 C4 C19 C18 177.3(7) . .
C5 C4 C19 C18 -2.6(11) . .
C12 C18 C19 C20 -176.9(8) . .
C17 C18 C19 C20 5.0(11) . .
C12 C18 C19 C4 1.5(10) . .
C17 C18 C19 C4 -176.6(7) . .
C4 C19 C20 C21 3.4(12) . .
C18 C19 C20 C21 -178.2(7) . .
C3 C2 C21 C20 -1.8(11) . .
C1 C2 C21 C20 -179.8(7) . .
C19 C20 C21 C2 -0.4(12) . .

loop_
_platon_squeeze_void_nr
_platon_squeeze_void_average_x
_platon_squeeze_void_average_y
_platon_squeeze_void_average_z
_platon_squeeze_void_volume
_platon_squeeze_void_count_electrons
_platon_squeeze_void_content
1 0.682 0.000 -0.026 273 128 ' '
2 0.182 0.500 -0.020 273 128 ' '
